data_1528545
loop_
_publ_author_name
'Gupta, S.'
'Ganguli, A.K.'

_publ_section_title
;
 Synthesis, structure and properties of a new Zintl phase: Sr Li Sb
;
_journal_name_full 'Journal of Solid State Chemistry'
_journal_page_first 1318
_journal_page_last 1322
_journal_volume 179
_journal_year 2006
_chemical_formula_sum 'Li Sb Sr'
_chemical_name_systematic 'Sr Li Sb'
_space_group_IT_number 62
_symmetry_space_group_name_Hall '-P 2ac 2n'
_symmetry_space_group_name_H-M 'P n m a'
_cell_angle_alpha 90
_cell_angle_beta 90
_cell_angle_gamma 90
_cell_formula_units_Z 4
_cell_length_a 8.0436
_cell_length_b 4.8163
_cell_length_c 8.4547
_cell_volume 327.538
_citation_journal_id_ASTM JSSCBI
_cod_data_source_file Gupta_JSSCBI_2006_949.cif
_cod_data_source_block Li1Sb1Sr1
_cod_original_cell_volume 327.5384
_cod_original_formula_sum 'Li1 Sb1 Sr1'
_cod_database_code 1528545

loop_
_symmetry_equiv_pos_as_xyz
x,y,z
-x+1/2,-y,z+1/2
x+1/2,-y+1/2,-z+1/2
-x,y+1/2,-z
-x,-y,-z
x-1/2,y,-z-1/2
-x-1/2,y-1/2,z-1/2
x,-y-1/2,z

loop_
_atom_site_label
_atom_site_type_symbol
_atom_site_fract_x
_atom_site_fract_y
_atom_site_fract_z
_atom_site_occupancy
_atom_site_U_iso_or_equiv
Sr1 Sr+2 0.0034 0.25 0.2909 1 0.0
Li1 Li+1 0.339 -0.25 0.4243 1 0.0
Sb1 Sb-3 0.2752 0.25 0.5927 1 0.0
